data_7004983
loop_
_publ_author_name
'Hitchcock, Peter B.'
'Lappert, Michael F.'
'Merle, Philippe G.'

_publ_section_title
;
 Synthesis and structures of selected benzamidinates of Li, Na, Al, Zr
 and Sn(II) using the C1-symmetric ligands [N(SiMe3)C(C6H4Me-4 or
 Ph)NPh]-.
;
_journal_issue 5
_journal_name_full 'Dalton transactions (Cambridge, England : 2003)'
_journal_page_first 585
_journal_page_last 594
_journal_paper_doi 10.1039/b614351b
_journal_year 2007
_chemical_compound_source 'synthesis as described'
_chemical_formula_moiety 'C51 H63 Cl1 N6 Si3 Zr1, 3(C7 H8)'
_chemical_formula_sum 'C72 H87 Cl N6 Si3 Zr'
_chemical_formula_weight 1247.42
_chemical_name_common '[ZrCl{Me3SiNC(C6H4Me)NPh}3].3(toluene)'
_chemical_name_systematic
;
?
;
_space_group_IT_number 2
_symmetry_cell_setting triclinic
_symmetry_Int_Tables_number 2
_symmetry_space_group_name_Hall '-P 1'
_symmetry_space_group_name_H-M 'P -1'
_atom_sites_solution_hydrogens geom
_atom_sites_solution_primary direct
_atom_sites_solution_secondary difmap
_audit_conform_dict_location ftp://ftp.iucr.org/cifdics/cif_core_2.1beta5.dic
_audit_conform_dict_name cif_core.dic
_audit_conform_dict_version 2.1beta5
_audit_creation_date 1999-12-07T10:21:48-00:00
_audit_creation_method 'WinGX routine CIF_UPDATE'
_cell_angle_alpha 114.887(2)
_cell_angle_beta 98.208(2)
_cell_angle_gamma 105.088(2)
_cell_formula_units_Z 2
_cell_length_a 14.1992(5)
_cell_length_b 16.9004(7)
_cell_length_c 17.7967(7)
_cell_measurement_reflns_used 68640
_cell_measurement_temperature 173(2)
_cell_measurement_theta_max 25.028
_cell_measurement_theta_min 4.246
_cell_measurement_wavelength 0.71073
_cell_volume 3582.0(3)
_computing_cell_refinement 'HKL Scalepack (Otwinowski & Minor 1997)'
_computing_data_reduction 'HKL Denzo and Scalepack (Otwinowski & Minor 1997)'
_computing_molecular_graphics 'Ortep-3 for Windows (Farrugia, 1997)'
_computing_publication_material 'WinGX publication routines (Farrugia, 1999)'
_computing_structure_refinement 'SHELXL-97 (Sheldrick, 1997)'
_computing_structure_solution 'SHELXS-97 (Sheldrick, 1997)'
_diffrn_ambient_temperature 173(2)
_diffrn_measured_fraction_theta_full 0.969
_diffrn_measured_fraction_theta_max 0.969
_diffrn_measurement_device KappaCCD
_diffrn_measurement_method CCD
_diffrn_radiation_monochromator graphite
_diffrn_radiation_probe x-ray
_diffrn_radiation_type MoK\a
_diffrn_radiation_wavelength 0.71073
_diffrn_reflns_av_R_equivalents 0.065
_diffrn_reflns_av_sigmaI/netI 0.0634
_diffrn_reflns_limit_h_max 16
_diffrn_reflns_limit_h_min -16
_diffrn_reflns_limit_k_max 20
_diffrn_reflns_limit_k_min -20
_diffrn_reflns_limit_l_max 19
_diffrn_reflns_limit_l_min -21
_diffrn_reflns_number 32825
_diffrn_reflns_theta_full 25.07
_diffrn_reflns_theta_max 25.07
_diffrn_reflns_theta_min 4.27
_exptl_absorpt_coefficient_mu 0.284
_exptl_absorpt_correction_T_max 0.927
_exptl_absorpt_correction_T_min 0.738
_exptl_absorpt_correction_type multi-scan
_exptl_absorpt_process_details
;
[c.f. r.h. blessing, acta cryst. (1995), a51, 33-38]
;
_exptl_crystal_colour colourless
_exptl_crystal_density_diffrn 1.157
_exptl_crystal_density_method 'not measured'
_exptl_crystal_description prism
_exptl_crystal_F_000 1320
_exptl_crystal_size_max 0.5
_exptl_crystal_size_mid 0.4
_exptl_crystal_size_min 0.3
_refine_diff_density_max 1.087
_refine_diff_density_min -0.586
_refine_diff_density_rms 0.091
_refine_ls_extinction_method none
_refine_ls_goodness_of_fit_ref 1.099
_refine_ls_hydrogen_treatment constr
_refine_ls_matrix_type full
_refine_ls_number_parameters 655
_refine_ls_number_reflns 12331
_refine_ls_number_restraints 66
_refine_ls_restrained_S_all 1.111
_refine_ls_R_factor_all 0.1034
_refine_ls_R_factor_gt 0.0818
_refine_ls_shift/su_max 0.005
_refine_ls_shift/su_mean 0
_refine_ls_structure_factor_coef Fsqd
_refine_ls_weighting_details 'calc w=1/[\s^2^(Fo^2^)+(0.0789P)^2^+14.9844P] where P=(Fo^2^+2Fc^2^)/3'
_refine_ls_weighting_scheme calc
_refine_ls_wR_factor_gt 0.2103
_refine_ls_wR_factor_ref 0.2258
_reflns_number_gt 9899
_reflns_number_total 12331
_reflns_threshold_expression >2sigma(I)
_cod_data_source_file b614351b.txt
_cod_data_source_block (6)-dec599
_cod_original_cell_volume 3582.0(2)
_cod_original_sg_symbol_H-M P-1
_cod_database_code 7004983

loop_
_symmetry_equiv_pos_as_xyz
'x, y, z'
'-x, -y, -z'

loop_
_atom_site_label
_atom_site_type_symbol
_atom_site_fract_x
_atom_site_fract_y
_atom_site_fract_z
_atom_site_U_iso_or_equiv
_atom_site_adp_type
_atom_site_occupancy
_atom_site_symmetry_multiplicity
_atom_site_calc_flag
_atom_site_refinement_flags
_atom_site_disorder_assembly
_atom_site_disorder_group
Zr Zr 0.81501(4) 0.77452(3) 0.68675(3) 0.02955(17) Uani 1 1 d . . .
Cl Cl 0.72048(12) 0.66784(10) 0.53311(9) 0.0490(4) Uani 1 1 d . . .
Si1 Si 0.92074(12) 0.58913(10) 0.60856(10) 0.0372(4) Uani 1 1 d . . .
Si2 Si 0.85823(13) 0.90586(12) 0.56868(11) 0.0427(4) Uani 1 1 d . . .
Si3 Si 0.54685(13) 0.67728(12) 0.67393(14) 0.0546(5) Uani 1 1 d . . .
N1 N 0.8307(3) 0.7427(3) 0.7996(3) 0.0315(9) Uani 1 1 d . . .
N2 N 0.8697(3) 0.6609(3) 0.6809(3) 0.0317(9) Uani 1 1 d . . .
N3 N 0.9866(3) 0.8605(3) 0.7501(3) 0.0309(9) Uani 1 1 d . . .
N4 N 0.8974(3) 0.8691(3) 0.6420(3) 0.0347(10) Uani 1 1 d . . .
N5 N 0.7892(3) 0.9070(3) 0.7773(3) 0.0305(9) Uani 1 1 d . . .
N6 N 0.6628(3) 0.7687(3) 0.7071(3) 0.0363(10) Uani 1 1 d . . .
C1 C 0.8562(4) 0.6689(3) 0.7564(3) 0.0320(11) Uani 1 1 d . . .
C2 C 0.8706(4) 0.6024(3) 0.7871(3) 0.0325(11) Uani 1 1 d . . .
C3 C 0.8103(4) 0.5081(4) 0.7401(4) 0.0384(12) Uani 1 1 d . . .
H3 H 0.7582 0.486 0.6885 0.046 Uiso 1 1 calc R . .
C4 C 0.8261(5) 0.4463(4) 0.7683(4) 0.0433(13) Uani 1 1 d . . .
H4 H 0.7831 0.3824 0.7364 0.052 Uiso 1 1 calc R . .
C5 C 0.9030(5) 0.4757(4) 0.8417(4) 0.0459(14) Uani 1 1 d . . .
C6 C 0.9631(5) 0.5704(4) 0.8886(4) 0.0486(15) Uani 1 1 d . . .
H6 H 1.0164 0.5921 0.9393 0.058 Uiso 1 1 calc R . .
C7 C 0.9463(5) 0.6334(4) 0.8621(4) 0.0427(13) Uani 1 1 d . . .
H7 H 0.9868 0.6978 0.8956 0.051 Uiso 1 1 calc R . .
C8 C 0.9219(7) 0.4086(5) 0.8719(5) 0.064(2) Uani 1 1 d . . .
H8A H 0.9793 0.4426 0.9247 0.097 Uiso 0.5 1 calc PR . .
H8B H 0.9379 0.3603 0.8267 0.097 Uiso 0.5 1 calc PR . .
H8C H 0.8608 0.3793 0.8839 0.097 Uiso 0.5 1 calc PR . .
H8D H 0.8727 0.3456 0.8322 0.097 Uiso 0.5 1 calc PR . .
H8E H 0.9141 0.4278 0.9302 0.097 Uiso 0.5 1 calc PR . .
H8F H 0.9912 0.4088 0.873 0.097 Uiso 0.5 1 calc PR . .
C9 C 0.7927(4) 0.7584(4) 0.8718(3) 0.0333(11) Uani 1 1 d . . .
C10 C 0.7336(5) 0.6874(4) 0.8842(4) 0.0448(14) Uani 1 1 d . . .
H10 H 0.7198 0.624 0.8441 0.054 Uiso 1 1 calc R . .
C11 C 0.6950(5) 0.7084(5) 0.9541(4) 0.0503(15) Uani 1 1 d . . .
H11 H 0.6539 0.6589 0.9607 0.06 Uiso 1 1 calc R . .
C12 C 0.7143(5) 0.7991(4) 1.0146(3) 0.0429(14) Uani 1 1 d . . .
H12 H 0.6899 0.8126 1.0639 0.052 Uiso 1 1 calc R . .
C13 C 0.7707(4) 0.8707(4) 1.0015(4) 0.0396(13) Uani 1 1 d . . .
H13 H 0.7819 0.9338 1.0408 0.048 Uiso 1 1 calc R . .
C14 C 0.8107(4) 0.8507(4) 0.9316(3) 0.0351(12) Uani 1 1 d . . .
H14 H 0.8507 0.9003 0.9245 0.042 Uiso 1 1 calc R . .
C15 C 0.9736(5) 0.6516(4) 0.5497(4) 0.0463(14) Uani 1 1 d . . .
H15A H 0.9191 0.6625 0.5196 0.069 Uiso 1 1 calc R . .
H15B H 1.0021 0.6133 0.5075 0.069 Uiso 1 1 calc R . .
H15C H 1.0273 0.7115 0.5912 0.069 Uiso 1 1 calc R . .
C16 C 0.8187(5) 0.4767(4) 0.5260(4) 0.0533(16) Uani 1 1 d . . .
H16A H 0.7655 0.4895 0.4965 0.08 Uiso 1 1 calc R . .
H16B H 0.7892 0.4419 0.5544 0.08 Uiso 1 1 calc R . .
H16C H 0.8479 0.4396 0.4835 0.08 Uiso 1 1 calc R . .
C17 C 1.0235(5) 0.5679(5) 0.6657(4) 0.0501(15) Uani 1 1 d . . .
H17A H 1.0762 0.6277 0.7087 0.075 Uiso 1 1 calc R . .
H17B H 1.0536 0.5312 0.6238 0.075 Uiso 1 1 calc R . .
H17C H 0.995 0.5333 0.6947 0.075 Uiso 1 1 calc R . .
C18 C 0.9896(4) 0.8924(3) 0.6934(3) 0.0319(11) Uani 1 1 d . . .
C19 C 1.0846(4) 0.9493(4) 0.6867(3) 0.0361(12) Uani 1 1 d . . .
C20 C 1.1180(5) 0.9154(4) 0.6137(4) 0.0424(13) Uani 1 1 d . . .
H20 H 1.0804 0.8543 0.5673 0.051 Uiso 1 1 calc R . .
C21 C 1.2052(5) 0.9695(5) 0.6081(4) 0.0483(15) Uani 1 1 d . . .
H21 H 1.2277 0.9444 0.5583 0.058 Uiso 1 1 calc R . .
C22 C 1.2604(4) 1.0595(5) 0.6733(4) 0.0479(15) Uani 1 1 d . . .
C23 C 1.2249(5) 1.0943(4) 0.7453(4) 0.0479(15) Uani 1 1 d . . .
H23 H 1.26 1.1568 0.79 0.058 Uiso 1 1 calc R . .
C24 C 1.1397(4) 1.0399(4) 0.7529(4) 0.0400(13) Uani 1 1 d . . .
H24 H 1.1186 1.0642 0.8036 0.048 Uiso 1 1 calc R . .
C25 C 1.3568(5) 1.1209(6) 0.6688(5) 0.072(2) Uani 1 1 d . . .
H25A H 1.3842 1.1815 0.7215 0.107 Uiso 0.5 1 calc PR . .
H25B H 1.3407 1.1301 0.6183 0.107 Uiso 0.5 1 calc PR . .
H25C H 1.4075 1.0906 0.6637 0.107 Uiso 0.5 1 calc PR . .
H25D H 1.3707 1.0866 0.6142 0.107 Uiso 0.5 1 calc PR . .
H25E H 1.4142 1.138 0.7173 0.107 Uiso 0.5 1 calc PR . .
H25F H 1.3475 1.1776 0.672 0.107 Uiso 0.5 1 calc PR . .
C26 C 1.0723(4) 0.8573(3) 0.7997(3) 0.0343(11) Uani 1 1 d . . .
C27 C 1.0744(4) 0.8706(4) 0.8826(3) 0.0375(12) Uani 1 1 d . . .
H27 H 1.0217 0.8859 0.9061 0.045 Uiso 1 1 calc R . .
C28 C 1.1522(5) 0.8618(4) 0.9314(4) 0.0459(14) Uani 1 1 d . . .
H28 H 1.153 0.8724 0.9884 0.055 Uiso 1 1 calc R . .
C29 C 1.2285(5) 0.8377(4) 0.8978(4) 0.0508(15) Uani 1 1 d . . .
H29 H 1.2809 0.8299 0.9305 0.061 Uiso 1 1 calc R . .
C30 C 1.2271(5) 0.8251(5) 0.8153(5) 0.0536(16) Uani 1 1 d . . .
H30 H 1.28 0.8095 0.792 0.064 Uiso 1 1 calc R . .
C31 C 1.1505(4) 0.8346(4) 0.7666(4) 0.0431(13) Uani 1 1 d . . .
H31 H 1.151 0.8257 0.7103 0.052 Uiso 1 1 calc R . .
C32 C 0.8628(6) 0.8286(5) 0.4590(4) 0.0581(17) Uani 1 1 d . . .
H32A H 0.8209 0.7638 0.4404 0.087 Uiso 1 1 calc R . .
H32B H 0.9334 0.8332 0.4605 0.087 Uiso 1 1 calc R . .
H32C H 0.8365 0.8479 0.4181 0.087 Uiso 1 1 calc R . .
C33 C 0.9370(6) 1.0299(5) 0.6058(5) 0.0606(18) Uani 1 1 d . . .
H33A H 0.9339 1.0696 0.6637 0.091 Uiso 1 1 calc R . .
H33B H 0.9106 1.0499 0.5655 0.091 Uiso 1 1 calc R . .
H33C H 1.0078 1.0354 0.6076 0.091 Uiso 1 1 calc R . .
C34 C 0.7230(5) 0.8958(5) 0.5648(4) 0.0544(16) Uani 1 1 d . . .
H34A H 0.72 0.9365 0.6225 0.082 Uiso 1 1 calc R . .
H34B H 0.6817 0.831 0.5463 0.082 Uiso 1 1 calc R . .
H34C H 0.6967 0.9148 0.5237 0.082 Uiso 1 1 calc R . .
C35 C 0.6899(4) 0.8605(4) 0.7563(3) 0.0311(11) Uani 1 1 d . . .
C36 C 0.6150(4) 0.9058(4) 0.7860(4) 0.0360(12) Uani 1 1 d . . .
C37 C 0.5363(4) 0.9014(4) 0.7265(4) 0.0462(14) Uani 1 1 d . . .
H37 H 0.5283 0.8672 0.6664 0.055 Uiso 1 1 calc R . .
C38 C 0.4691(5) 0.9464(5) 0.7540(5) 0.0544(16) Uani 1 1 d . . .
H38 H 0.4168 0.9444 0.7127 0.065 Uiso 1 1 calc R . .
C39 C 0.4778(4) 0.9948(4) 0.8421(5) 0.0490(15) Uani 1 1 d . . .
C40 C 0.5562(5) 0.9973(4) 0.9009(4) 0.0449(14) Uani 1 1 d . . .
H40 H 0.5628 1.0294 0.961 0.054 Uiso 1 1 calc R . .
C41 C 0.6245(4) 0.9540(4) 0.8737(4) 0.0397(13) Uani 1 1 d . . .
H41 H 0.6778 0.9572 0.915 0.048 Uiso 1 1 calc R . .
C42 C 0.4080(6) 1.0468(5) 0.8739(6) 0.071(2) Uani 1 1 d . . .
H42A H 0.4258 1.0759 0.9372 0.106 Uiso 0.5 1 calc PR . .
H42B H 0.3373 1.0031 0.849 0.106 Uiso 0.5 1 calc PR . .
H42C H 0.4153 1.0952 0.8563 0.106 Uiso 0.5 1 calc PR . .
H42D H 0.3598 1.0403 0.8245 0.106 Uiso 0.5 1 calc PR . .
H42E H 0.4483 1.113 0.9126 0.106 Uiso 0.5 1 calc PR . .
H42F H 0.3703 1.0209 0.9054 0.106 Uiso 0.5 1 calc PR . .
C43 C 0.8363(4) 1.0053(3) 0.8169(3) 0.0305(11) Uani 1 1 d . . .
C44 C 0.9361(4) 1.0467(4) 0.8712(3) 0.0346(11) Uani 1 1 d . . .
H44 H 0.9694 1.009 0.8822 0.042 Uiso 1 1 calc R . .
C45 C 0.9872(5) 1.1428(4) 0.9093(4) 0.0411(13) Uani 1 1 d . . .
H45 H 1.0553 1.1697 0.9453 0.049 Uiso 1 1 calc R . .
C46 C 0.9406(5) 1.1990(4) 0.8957(4) 0.0437(14) Uani 1 1 d . . .
H46 H 0.9759 1.2644 0.9222 0.052 Uiso 1 1 calc R . .
C47 C 0.8410(5) 1.1592(4) 0.8427(4) 0.0437(14) Uani 1 1 d . . .
H47 H 0.8078 1.1978 0.8335 0.052 Uiso 1 1 calc R . .
C48 C 0.7897(4) 1.0629(4) 0.8030(4) 0.0390(12) Uani 1 1 d . . .
H48 H 0.7221 1.0363 0.7659 0.047 Uiso 1 1 calc R . .
C49 C 0.4632(6) 0.6591(6) 0.5731(6) 0.093(3) Uani 1 1 d . . .
H49A H 0.4463 0.715 0.5849 0.139 Uiso 1 1 calc R . .
H49B H 0.4005 0.6054 0.553 0.139 Uiso 1 1 calc R . .
H49C H 0.4988 0.6473 0.5285 0.139 Uiso 1 1 calc R . .
C50 C 0.4823(6) 0.7001(6) 0.7617(7) 0.086(3) Uani 1 1 d . . .
H50A H 0.5279 0.7092 0.8138 0.129 Uiso 1 1 calc R . .
H50B H 0.4195 0.6467 0.7425 0.129 Uiso 1 1 calc R . .
H50C H 0.4658 0.7564 0.7747 0.129 Uiso 1 1 calc R . .
C51 C 0.5777(6) 0.5701(4) 0.6502(5) 0.0639(19) Uani 1 1 d . . .
H51A H 0.6213 0.5786 0.703 0.096 Uiso 1 1 calc R . .
H51B H 0.6136 0.5587 0.6057 0.096 Uiso 1 1 calc R . .
H51C H 0.5146 0.5165 0.6294 0.096 Uiso 1 1 calc R . .
C52 C 1.4989(17) 1.3912(17) 0.8383(16) 0.195(8) Uiso 1 1 d . . .
C53 C 1.5671(12) 1.3504(12) 0.7953(11) 0.147(5) Uiso 1 1 d . . .
H53 H 1.5833 1.3612 0.7497 0.177 Uiso 1 1 calc R . .
C54 C 1.6036(13) 1.3030(12) 0.8163(11) 0.151(5) Uiso 1 1 d . . .
H54 H 1.6487 1.2808 0.7856 0.181 Uiso 1 1 calc R . .
C55 C 1.5885(13) 1.2767(12) 0.8790(11) 0.159(6) Uiso 1 1 d . . .
H55 H 1.6171 1.2376 0.8924 0.191 Uiso 1 1 calc R . .
C56 C 1.5194(12) 1.3209(12) 0.9211(11) 0.151(5) Uiso 1 1 d . . .
H56 H 1.5041 1.3122 0.968 0.181 Uiso 1 1 calc R . .
C57 C 1.4802(13) 1.3685(12) 0.8993(12) 0.159(6) Uiso 1 1 d . . .
H57 H 1.4336 1.3903 0.9282 0.19 Uiso 1 1 calc R . .
C58 C 1.462(2) 1.445(2) 0.811(2) 0.296(14) Uiso 1 1 d . . .
H58A H 1.49 1.4487 0.7648 0.445 Uiso 0.5 1 calc PR . .
H58B H 1.4809 1.5078 0.8594 0.445 Uiso 0.5 1 calc PR . .
H58C H 1.3871 1.4164 0.7885 0.445 Uiso 0.5 1 calc PR . .
H58D H 1.4154 1.4665 0.8436 0.445 Uiso 0.5 1 calc PR . .
H58E H 1.4244 1.4074 0.7491 0.445 Uiso 0.5 1 calc PR . .
H58F H 1.5182 1.4988 0.82 0.445 Uiso 0.5 1 calc PR . .
C59 C 1.2106(9) 0.4963(9) 0.8627(9) 0.113(4) Uiso 1 1 d . . .
C60 C 1.2206(8) 0.4951(9) 0.9366(8) 0.105(3) Uiso 1 1 d . . .
H60 H 1.2423 0.5526 0.9886 0.126 Uiso 1 1 calc R . .
C61 C 1.2005(8) 0.4130(8) 0.9414(8) 0.100(3) Uiso 1 1 d . . .
H61 H 1.2087 0.4146 0.996 0.12 Uiso 1 1 calc R . .
C62 C 1.1692(9) 0.3305(9) 0.8678(8) 0.106(3) Uiso 1 1 d . . .
H62 H 1.1555 0.2738 0.8705 0.127 Uiso 1 1 calc R . .
C63 C 1.1574(10) 0.3287(10) 0.7909(9) 0.123(4) Uiso 1 1 d . . .
H63 H 1.1343 0.2709 0.739 0.148 Uiso 1 1 calc R . .
C64 C 1.1796(10) 0.4132(10) 0.7879(10) 0.130(4) Uiso 1 1 d . . .
H64 H 1.1731 0.4126 0.7338 0.156 Uiso 1 1 calc R . .
C65 C 1.231(2) 0.584(2) 0.8471(19) 0.267(12) Uiso 1 1 d . . .
H65A H 1.2175 0.5627 0.785 0.401 Uiso 0.5 1 calc PR . .
H65B H 1.3025 0.6251 0.8767 0.401 Uiso 0.5 1 calc PR . .
H65C H 1.1865 0.6173 0.87 0.401 Uiso 0.5 1 calc PR . .
H65D H 1.2535 0.6407 0.9028 0.401 Uiso 0.5 1 calc PR . .
H65E H 1.1685 0.5783 0.8111 0.401 Uiso 0.5 1 calc PR . .
H65F H 1.2845 0.5861 0.8178 0.401 Uiso 0.5 1 calc PR . .
C66 C 0.7941(10) 1.2253(9) 0.5961(8) 0.056(3) Uiso 0.5 1 d PD . .
C67 C 0.7579(7) 1.1674(7) 0.6295(6) 0.085(2) Uiso 1 1 d D . .
C68 C 0.6559(10) 1.1233(12) 0.6115(11) 0.075(4) Uiso 0.5 1 d PD . .
C69 C 0.5793(17) 1.1273(17) 0.5578(15) 0.222(9) Uiso 1 1 d D . .
C70 C 0.6217(12) 1.1840(13) 0.5265(13) 0.085(5) Uiso 0.5 1 d PD . .
C71 C 0.7191(8) 1.2333(9) 0.5368(8) 0.109(3) Uiso 1 1 d D . .
C72 C 0.8877(13) 1.2611(12) 0.6165(11) 0.155(5) Uiso 1 1 d D . .
C73 C 0.685(2) 1.176(3) 0.575(3) 0.219(18) Uiso 0.5 1 d PD . .
C74 C 0.8222(11) 1.2667(15) 0.5555(13) 0.097(6) Uiso 0.5 1 d PD . .
C75 C 0.8613(16) 1.208(4) 0.657(4) 0.32(3) Uiso 0.5 1 d PD . .

loop_
_atom_site_aniso_label
_atom_site_aniso_U_11
_atom_site_aniso_U_22
_atom_site_aniso_U_33
_atom_site_aniso_U_23
_atom_site_aniso_U_13
_atom_site_aniso_U_12
Zr 0.0341(3) 0.0261(3) 0.0298(3) 0.0123(2) 0.0112(2) 0.0135(2)
Cl 0.0557(9) 0.0444(8) 0.0338(7) 0.0107(6) 0.0055(6) 0.0162(7)
Si1 0.0439(9) 0.0286(7) 0.0406(8) 0.0126(6) 0.0215(7) 0.0170(7)
Si2 0.0525(10) 0.0493(9) 0.0407(9) 0.0291(8) 0.0178(7) 0.0246(8)
Si3 0.0352(9) 0.0390(9) 0.0758(13) 0.0199(9) 0.0129(9) 0.0074(7)
N1 0.038(2) 0.028(2) 0.031(2) 0.0139(18) 0.0141(19) 0.0144(19)
N2 0.039(2) 0.028(2) 0.033(2) 0.0141(18) 0.0143(19) 0.0163(19)
N3 0.036(2) 0.028(2) 0.031(2) 0.0152(18) 0.0111(18) 0.0126(18)
N4 0.039(2) 0.035(2) 0.035(2) 0.019(2) 0.013(2) 0.014(2)
N5 0.032(2) 0.027(2) 0.034(2) 0.0128(18) 0.0116(18) 0.0143(18)
N6 0.033(2) 0.031(2) 0.040(2) 0.012(2) 0.012(2) 0.0124(19)
C1 0.032(3) 0.028(3) 0.038(3) 0.015(2) 0.012(2) 0.013(2)
C2 0.042(3) 0.029(3) 0.034(3) 0.016(2) 0.016(2) 0.019(2)
C3 0.043(3) 0.035(3) 0.038(3) 0.016(2) 0.011(2) 0.016(2)
C4 0.054(4) 0.028(3) 0.051(3) 0.020(3) 0.021(3) 0.015(3)
C5 0.068(4) 0.035(3) 0.046(3) 0.025(3) 0.023(3) 0.023(3)
C6 0.065(4) 0.039(3) 0.043(3) 0.022(3) 0.006(3) 0.022(3)
C7 0.053(3) 0.031(3) 0.041(3) 0.016(2) 0.012(3) 0.015(3)
C8 0.099(6) 0.046(4) 0.066(5) 0.039(4) 0.020(4) 0.034(4)
C9 0.039(3) 0.034(3) 0.032(3) 0.017(2) 0.014(2) 0.018(2)
C10 0.056(4) 0.036(3) 0.049(3) 0.020(3) 0.026(3) 0.020(3)
C11 0.061(4) 0.051(4) 0.059(4) 0.033(3) 0.038(3) 0.026(3)
C12 0.069(4) 0.048(3) 0.028(3) 0.018(3) 0.027(3) 0.039(3)
C13 0.052(3) 0.040(3) 0.035(3) 0.017(2) 0.017(3) 0.028(3)
C14 0.045(3) 0.035(3) 0.034(3) 0.019(2) 0.015(2) 0.021(2)
C15 0.056(4) 0.038(3) 0.049(3) 0.017(3) 0.030(3) 0.020(3)
C16 0.058(4) 0.034(3) 0.051(4) 0.006(3) 0.021(3) 0.011(3)
C17 0.053(4) 0.047(3) 0.063(4) 0.027(3) 0.030(3) 0.029(3)
C18 0.038(3) 0.026(2) 0.032(3) 0.011(2) 0.015(2) 0.014(2)
C19 0.038(3) 0.036(3) 0.037(3) 0.020(2) 0.012(2) 0.012(2)
C20 0.049(3) 0.038(3) 0.036(3) 0.014(2) 0.015(3) 0.016(3)
C21 0.045(3) 0.062(4) 0.045(3) 0.031(3) 0.021(3) 0.016(3)
C22 0.039(3) 0.061(4) 0.046(3) 0.035(3) 0.010(3) 0.006(3)
C23 0.052(4) 0.041(3) 0.041(3) 0.019(3) 0.006(3) 0.004(3)
C24 0.046(3) 0.039(3) 0.032(3) 0.015(2) 0.012(2) 0.013(3)
C25 0.045(4) 0.101(6) 0.067(5) 0.054(5) 0.014(3) 0.001(4)
C26 0.038(3) 0.024(2) 0.037(3) 0.013(2) 0.008(2) 0.010(2)
C27 0.044(3) 0.035(3) 0.034(3) 0.017(2) 0.011(2) 0.014(2)
C28 0.048(3) 0.047(3) 0.040(3) 0.025(3) 0.005(3) 0.010(3)
C29 0.042(3) 0.049(4) 0.061(4) 0.031(3) 0.002(3) 0.014(3)
C30 0.043(3) 0.062(4) 0.063(4) 0.033(3) 0.014(3) 0.026(3)
C31 0.042(3) 0.045(3) 0.042(3) 0.019(3) 0.013(3) 0.018(3)
C32 0.070(5) 0.066(4) 0.046(4) 0.030(3) 0.024(3) 0.026(4)
C33 0.072(5) 0.059(4) 0.073(5) 0.048(4) 0.022(4) 0.029(4)
C34 0.060(4) 0.068(4) 0.050(4) 0.035(3) 0.014(3) 0.034(4)
C35 0.035(3) 0.031(3) 0.031(3) 0.015(2) 0.009(2) 0.015(2)
C36 0.031(3) 0.036(3) 0.040(3) 0.016(2) 0.011(2) 0.014(2)
C37 0.040(3) 0.047(3) 0.048(3) 0.019(3) 0.008(3) 0.018(3)
C38 0.038(3) 0.057(4) 0.067(4) 0.027(3) 0.006(3) 0.024(3)
C39 0.037(3) 0.039(3) 0.071(4) 0.022(3) 0.021(3) 0.019(3)
C40 0.048(3) 0.040(3) 0.050(3) 0.017(3) 0.023(3) 0.022(3)
C41 0.038(3) 0.042(3) 0.043(3) 0.021(3) 0.013(2) 0.018(3)
C42 0.052(4) 0.061(4) 0.103(6) 0.031(4) 0.032(4) 0.036(4)
C43 0.037(3) 0.028(3) 0.032(3) 0.016(2) 0.014(2) 0.015(2)
C44 0.042(3) 0.029(3) 0.034(3) 0.013(2) 0.013(2) 0.017(2)
C45 0.043(3) 0.034(3) 0.039(3) 0.013(2) 0.009(2) 0.011(2)
C46 0.053(4) 0.027(3) 0.047(3) 0.016(3) 0.016(3) 0.011(3)
C47 0.054(4) 0.034(3) 0.052(3) 0.023(3) 0.016(3) 0.024(3)
C48 0.045(3) 0.033(3) 0.041(3) 0.018(2) 0.010(3) 0.017(2)
C49 0.054(5) 0.063(5) 0.103(7) 0.010(5) -0.025(5) 0.010(4)
C50 0.066(5) 0.062(5) 0.140(8) 0.050(5) 0.060(6) 0.021(4)
C51 0.056(4) 0.033(3) 0.084(5) 0.018(3) 0.019(4) 0.007(3)

loop_
_atom_type_symbol
_atom_type_description
_atom_type_scat_dispersion_real
_atom_type_scat_dispersion_imag
_atom_type_scat_source
C C 0.0033 0.0016 'International Tables Vol C Tables 4.2.6.8 and 6.1.1.4'
H H 0 0 'International Tables Vol C Tables 4.2.6.8 and 6.1.1.4'
Cl Cl 0.1484 0.1585 'International Tables Vol C Tables 4.2.6.8 and 6.1.1.4'
N N 0.0061 0.0033 'International Tables Vol C Tables 4.2.6.8 and 6.1.1.4'
Si Si 0.0817 0.0704 'International Tables Vol C Tables 4.2.6.8 and 6.1.1.4'
Zr Zr -2.9673 0.5597 'International Tables Vol C Tables 4.2.6.8 and 6.1.1.4'

loop_
_geom_angle_atom_site_label_1
_geom_angle_atom_site_label_2
_geom_angle_atom_site_label_3
_geom_angle
_geom_angle_site_symmetry_1
_geom_angle_site_symmetry_3
_geom_angle_publ_flag
N4 Zr N2 117.64(16) . . ?
N4 Zr N6 122.13(17) . . ?
N2 Zr N6 118.67(16) . . ?
N4 Zr N1 141.57(16) . . ?
N2 Zr N1 59.20(15) . . ?
N6 Zr N1 81.23(16) . . ?
N4 Zr N5 82.19(16) . . ?
N2 Zr N5 144.66(15) . . ?
N6 Zr N5 58.89(15) . . ?
N1 Zr N5 86.79(15) . . ?
N4 Zr N3 58.99(15) . . ?
N2 Zr N3 81.09(15) . . ?
N6 Zr N3 142.53(16) . . ?
N1 Zr N3 83.72(15) . . ?
N5 Zr N3 86.24(15) . . ?
N4 Zr Cl 86.08(12) . . ?
N2 Zr Cl 85.89(12) . . ?
N6 Zr Cl 85.55(12) . . ?
N1 Zr Cl 128.82(11) . . ?
N5 Zr Cl 126.50(11) . . ?
N3 Zr Cl 129.70(11) . . ?
N4 Zr C35 101.57(16) . . ?
N2 Zr C35 139.94(16) . . ?
N6 Zr C35 29.46(16) . . ?
N1 Zr C35 85.35(15) . . ?
N5 Zr C35 29.59(15) . . ?
N3 Zr C35 115.37(15) . . ?
Cl Zr C35 105.66(12) . . ?
N4 Zr C1 137.82(16) . . ?
N2 Zr C1 29.68(15) . . ?
N6 Zr C1 99.13(16) . . ?
N1 Zr C1 29.68(15) . . ?
N5 Zr C1 116.33(15) . . ?
N3 Zr C1 83.51(15) . . ?
Cl Zr C1 107.10(12) . . ?
C35 Zr C1 112.34(15) . . ?
N4 Zr C18 29.65(16) . . ?
N2 Zr C18 98.34(16) . . ?
N6 Zr C18 141.78(15) . . ?
N1 Zr C18 113.13(16) . . ?
N5 Zr C18 85.73(15) . . ?
N3 Zr C18 29.52(15) . . ?
Cl Zr C18 107.62(12) . . ?
C35 Zr C18 113.51(15) . . ?
C1 Zr C18 110.20(16) . . ?
N2 Si1 C17 111.7(3) . . ?
N2 Si1 C16 110.7(3) . . ?
C17 Si1 C16 110.8(3) . . ?
N2 Si1 C15 106.5(2) . . ?
C17 Si1 C15 109.8(3) . . ?
C16 Si1 C15 107.1(3) . . ?
N4 Si2 C32 110.8(3) . . ?
N4 Si2 C33 111.2(3) . . ?
C32 Si2 C33 110.6(3) . . ?
N4 Si2 C34 106.0(3) . . ?
C32 Si2 C34 109.0(3) . . ?
C33 Si2 C34 109.2(3) . . ?
N6 Si3 C49 110.0(4) . . ?
N6 Si3 C51 106.7(3) . . ?
C49 Si3 C51 108.7(4) . . ?
N6 Si3 C50 111.2(3) . . ?
C49 Si3 C50 111.2(5) . . ?
C51 Si3 C50 108.9(4) . . ?
C1 N1 C9 124.9(4) . . ?
C1 N1 Zr 92.5(3) . . ?
C9 N1 Zr 138.2(3) . . ?
C1 N2 Si1 130.9(4) . . ?
C1 N2 Zr 95.2(3) . . ?
Si1 N2 Zr 133.9(2) . . ?
C18 N3 C26 125.1(4) . . ?
C18 N3 Zr 91.8(3) . . ?
C26 N3 Zr 138.0(3) . . ?
C18 N4 Si2 131.2(4) . . ?
C18 N4 Zr 95.3(3) . . ?
Si2 N4 Zr 133.5(2) . . ?
C35 N5 C43 125.5(4) . . ?
C35 N5 Zr 91.7(3) . . ?
C43 N5 Zr 139.3(3) . . ?
C35 N6 Si3 131.1(4) . . ?
C35 N6 Zr 95.1(3) . . ?
Si3 N6 Zr 133.7(2) . . ?
N1 C1 N2 112.6(4) . . ?
N1 C1 C2 125.2(5) . . ?
N2 C1 C2 122.1(4) . . ?
N1 C1 Zr 57.9(3) . . ?
N2 C1 Zr 55.2(3) . . ?
C2 C1 Zr 174.2(4) . . ?
C7 C2 C3 119.1(5) . . ?
C7 C2 C1 120.2(5) . . ?
C3 C2 C1 120.7(5) . . ?
C4 C3 C2 120.2(5) . . ?
C5 C4 C3 121.4(5) . . ?
C4 C5 C6 118.1(5) . . ?
C4 C5 C8 121.7(6) . . ?
C6 C5 C8 120.2(6) . . ?
C7 C6 C5 121.0(6) . . ?
C2 C7 C6 120.2(5) . . ?
C10 C9 C14 118.2(5) . . ?
C10 C9 N1 124.0(5) . . ?
C14 C9 N1 117.8(5) . . ?
C11 C10 C9 120.5(5) . . ?
C12 C11 C10 121.8(6) . . ?
C11 C12 C13 118.2(5) . . ?
C14 C13 C12 120.6(5) . . ?
C13 C14 C9 120.6(5) . . ?
N3 C18 N4 113.2(5) . . ?
N3 C18 C19 124.6(5) . . ?
N4 C18 C19 122.2(5) . . ?
N3 C18 Zr 58.7(3) . . ?
N4 C18 Zr 55.0(3) . . ?
C19 C18 Zr 173.4(4) . . ?
C20 C19 C24 118.5(5) . . ?
C20 C19 C18 121.4(5) . . ?
C24 C19 C18 120.1(5) . . ?
C21 C20 C19 120.6(5) . . ?
C20 C21 C22 121.3(6) . . ?
C21 C22 C23 117.9(5) . . ?
C21 C22 C25 122.5(6) . . ?
C23 C22 C25 119.7(6) . . ?
C24 C23 C22 121.3(6) . . ?
C23 C24 C19 120.4(5) . . ?
C27 C26 C31 118.3(5) . . ?
C27 C26 N3 118.5(5) . . ?
C31 C26 N3 123.0(5) . . ?
C28 C27 C26 121.1(5) . . ?
C29 C28 C27 120.4(6) . . ?
C28 C29 C30 118.8(6) . . ?
C31 C30 C29 121.2(6) . . ?
C30 C31 C26 120.2(6) . . ?
N6 C35 N5 113.6(4) . . ?
N6 C35 C36 122.5(5) . . ?
N5 C35 C36 123.8(5) . . ?
N6 C35 Zr 55.4(3) . . ?
N5 C35 Zr 58.7(2) . . ?
C36 C35 Zr 174.3(4) . . ?
C37 C36 C41 119.2(5) . . ?
C37 C36 C35 120.6(5) . . ?
C41 C36 C35 120.2(5) . . ?
C38 C37 C36 120.7(6) . . ?
C37 C38 C39 120.4(6) . . ?
C40 C39 C38 118.2(5) . . ?
C40 C39 C42 120.2(6) . . ?
C38 C39 C42 121.6(6) . . ?
C41 C40 C39 121.5(6) . . ?
C40 C41 C36 119.9(5) . . ?
C48 C43 C44 118.0(5) . . ?
C48 C43 N5 123.6(5) . . ?
C44 C43 N5 118.4(4) . . ?
C45 C44 C43 120.6(5) . . ?
C46 C45 C44 121.0(5) . . ?
C45 C46 C47 119.3(5) . . ?
C46 C47 C48 120.3(5) . . ?
C43 C48 C47 120.8(5) . . ?
C57 C52 C58 129(3) . . ?
C57 C52 C53 113(2) . . ?
C58 C52 C53 118(3) . . ?
C54 C53 C52 122(2) . . ?
C53 C54 C55 129(2) . . ?
C54 C55 C56 107.2(17) . . ?
C57 C56 C55 124.5(19) . . ?
C56 C57 C52 125(2) . . ?
C60 C59 C64 118.4(14) . . ?
C60 C59 C65 128.1(16) . . ?
C64 C59 C65 113.5(16) . . ?
C59 C60 C61 122.4(12) . . ?
C62 C61 C60 119.5(12) . . ?
C63 C62 C61 120.0(13) . . ?
C62 C63 C64 119.3(14) . . ?
C59 C64 C63 120.4(14) . . ?
C72 C66 C74 67.7(10) . . ?
C72 C66 C67 115.4(12) . . ?
C74 C66 C67 171.5(16) . . ?
C72 C66 C73 174.4(14) . . ?
C74 C66 C73 117.4(11) . . ?
C67 C66 C73 59.3(8) . . ?
C72 C66 C71 127.2(12) . . ?
C74 C66 C71 59.7(7) . . ?
C67 C66 C71 117.3(11) . . ?
C73 C66 C71 58.1(7) . . ?
C72 C66 C75 59.1(8) . . ?
C74 C66 C75 126.5(13) . . ?
C67 C66 C75 56.3(8) . . ?
C73 C66 C75 115.6(11) . . ?
C71 C66 C75 173.5(13) . . ?
C75 C67 C68 172.1(17) . . ?
C75 C67 C66 66.6(14) . . ?
C68 C67 C66 121.1(11) . . ?
C75 C67 C73 130.1(18) . . ?
C68 C67 C73 57.6(12) . . ?
C66 C67 C73 63.5(13) . . ?
C73 C68 C67 62.7(10) . . ?
C73 C68 C69 63.5(14) . . ?
C67 C68 C69 126.2(16) . . ?
C70 C69 C68 108.7(19) . . ?
C70 C69 C73 51.9(13) . . ?
C68 C69 C73 56.8(12) . . ?
C73 C70 C69 67.0(16) . . ?
C73 C70 C71 66.6(11) . . ?
C69 C70 C71 133.7(18) . . ?
C70 C71 C74 164.0(15) . . ?
C70 C71 C73 52.0(12) . . ?
C74 C71 C73 112.6(15) . . ?
C70 C71 C66 113.0(12) . . ?
C74 C71 C66 52.0(10) . . ?
C73 C71 C66 61.0(13) . . ?
C66 C72 C75 70.2(16) . . ?
C66 C72 C74 56.3(12) . . ?
C75 C72 C74 126(2) . . ?
C70 C73 C68 121(2) . . ?
C70 C73 C67 179(4) . . ?
C68 C73 C67 59.7(8) . . ?
C70 C73 C71 61.3(9) . . ?
C68 C73 C71 178(2) . . ?
C67 C73 C71 118.2(19) . . ?
C70 C73 C69 61.0(12) . . ?
C68 C73 C69 59.7(11) . . ?
C67 C73 C69 119.4(15) . . ?
C71 C73 C69 122.4(14) . . ?
C70 C73 C66 122.3(15) . . ?
C68 C73 C66 117.0(13) . . ?
C67 C73 C66 57.2(10) . . ?
C71 C73 C66 61.0(11) . . ?
C69 C73 C66 176.6(15) . . ?
C66 C74 C71 68.4(10) . . ?
C66 C74 C72 56.0(12) . . ?
C71 C74 C72 124.2(17) . . ?
C67 C75 C72 108(2) . . ?
C67 C75 C66 57.1(10) . . ?
C72 C75 C66 50.7(13) . . ?

loop_
_geom_bond_atom_site_label_1
_geom_bond_atom_site_label_2
_geom_bond_distance
_geom_bond_site_symmetry_2
_geom_bond_publ_flag
Zr N4 2.219(4) . ?
Zr N2 2.221(4) . ?
Zr N6 2.227(4) . ?
Zr N1 2.284(4) . ?
Zr N5 2.303(4) . ?
Zr N3 2.305(4) . ?
Zr Cl 2.4641(15) . ?
Zr C35 2.694(5) . ?
Zr C1 2.695(5) . ?
Zr C18 2.697(5) . ?
Si1 N2 1.750(4) . ?
Si1 C17 1.858(6) . ?
Si1 C16 1.865(6) . ?
Si1 C15 1.875(6) . ?
Si2 N4 1.746(5) . ?
Si2 C32 1.859(7) . ?
Si2 C33 1.867(7) . ?
Si2 C34 1.871(7) . ?
Si3 N6 1.754(5) . ?
Si3 C49 1.860(9) . ?
Si3 C51 1.865(7) . ?
Si3 C50 1.875(9) . ?
N1 C1 1.336(6) . ?
N1 C9 1.413(6) . ?
N2 C1 1.340(7) . ?
N3 C18 1.329(7) . ?
N3 C26 1.425(7) . ?
N4 C18 1.340(7) . ?
N5 C35 1.331(7) . ?
N5 C43 1.416(6) . ?
N6 C35 1.330(7) . ?
C1 C2 1.486(7) . ?
C2 C7 1.385(8) . ?
C2 C3 1.391(8) . ?
C3 C4 1.388(8) . ?
C4 C5 1.383(9) . ?
C5 C6 1.395(9) . ?
C5 C8 1.510(8) . ?
C6 C7 1.391(8) . ?
C9 C10 1.395(8) . ?
C9 C14 1.395(7) . ?
C10 C11 1.379(8) . ?
C11 C12 1.374(8) . ?
C12 C13 1.396(8) . ?
C13 C14 1.390(7) . ?
C18 C19 1.492(7) . ?
C19 C20 1.390(8) . ?
C19 C24 1.392(8) . ?
C20 C21 1.380(8) . ?
C21 C22 1.382(9) . ?
C22 C23 1.395(9) . ?
C22 C25 1.523(9) . ?
C23 C24 1.378(8) . ?
C26 C27 1.391(8) . ?
C26 C31 1.395(8) . ?
C27 C28 1.384(8) . ?
C28 C29 1.382(9) . ?
C29 C30 1.388(10) . ?
C30 C31 1.380(8) . ?
C35 C36 1.496(7) . ?
C36 C37 1.388(8) . ?
C36 C41 1.390(8) . ?
C37 C38 1.388(9) . ?
C38 C39 1.397(10) . ?
C39 C40 1.393(9) . ?
C39 C42 1.508(8) . ?
C40 C41 1.384(8) . ?
C43 C48 1.393(7) . ?
C43 C44 1.398(7) . ?
C44 C45 1.394(8) . ?
C45 C46 1.368(8) . ?
C46 C47 1.389(9) . ?
C47 C48 1.396(8) . ?
C52 C57 1.33(2) . ?
C52 C58 1.38(3) . ?
C52 C53 1.45(2) . ?
C53 C54 1.209(19) . ?
C54 C55 1.39(2) . ?
C55 C56 1.49(2) . ?
C56 C57 1.24(2) . ?
C59 C60 1.312(15) . ?
C59 C64 1.369(17) . ?
C59 C65 1.57(3) . ?
C60 C61 1.384(15) . ?
C61 C62 1.354(15) . ?
C62 C63 1.341(16) . ?
C63 C64 1.405(17) . ?
C66 C72 1.235(19) . ?
C66 C74 1.24(2) . ?
C66 C67 1.374(11) . ?
C66 C73 1.46(3) . ?
C66 C71 1.462(12) . ?
C66 C75 1.50(3) . ?
C67 C75 1.361(16) . ?
C67 C68 1.365(12) . ?
C67 C73 1.404(16) . ?
C68 C73 1.33(2) . ?
C68 C69 1.376(14) . ?
C69 C70 1.355(14) . ?
C69 C73 1.43(3) . ?
C70 C73 1.22(2) . ?
C70 C71 1.356(13) . ?
C71 C74 1.358(13) . ?
C71 C73 1.419(16) . ?
C72 C75 1.370(16) . ?
C72 C74 1.378(14) . ?
